data_1507477
loop_
_publ_author_name
'Liu, Jin'
'Brooks, Neil R.'

_publ_section_title
;
 Stereoselective Stobbe Condensation of Ethyl Methyl
 Diphenylmethylenesuccinate with Aromatic Aldehydes
;
_journal_issue 20
_journal_name_full 'Organic Letters'
_journal_page_first 3521
_journal_paper_doi 10.1021/ol026668v
_journal_volume 4
_journal_year 2002
_chemical_formula_moiety 'C24 H16 O3'
_chemical_formula_sum 'C24 H16 O3'
_chemical_formula_weight 352.37
_chemical_name_common 01194
_chemical_name_systematic
; 
 ? 
;
_space_group_IT_number 14
_symmetry_cell_setting monoclinic
_symmetry_space_group_name_Hall '-P 2ybc'
_symmetry_space_group_name_H-M 'P 1 21/c 1'
_atom_sites_solution_hydrogens geom
_atom_sites_solution_primary direct
_atom_sites_solution_secondary 'difference Fouirier synthesis'
_audit_creation_method SHELXL-97
_cell_angle_alpha 90.00
_cell_angle_beta 95.066(2)
_cell_angle_gamma 90.00
_cell_formula_units_Z 4
_cell_length_a 8.1438(11)
_cell_length_b 11.5962(16)
_cell_length_c 18.591(3)
_cell_measurement_reflns_used 7203
_cell_measurement_temperature 173(2)
_cell_measurement_theta_max 25
_cell_measurement_theta_min 2
_cell_volume 1748.8(4)
_computing_cell_refinement 'Bruker SMART'
_computing_data_collection 'Bruker SMART'
_computing_data_reduction 'Bruker SAINT'
_computing_molecular_graphics 'Bruker SHELXTL'
_computing_publication_material 'Bruker SHELXTL'
_computing_structure_refinement 'SHELXL-97 (Sheldrick, 1997)'
_computing_structure_solution 'SHELXS-97 (Sheldrick, 1990)'
_diffrn_ambient_temperature 173(2)
_diffrn_measured_fraction_theta_full 0.997
_diffrn_measured_fraction_theta_max 0.997
_diffrn_measurement_device_type 'CCD area detector'
_diffrn_measurement_method 'phi and omega scans'
_diffrn_radiation_monochromator graphite
_diffrn_radiation_source 'fine-focus sealed tube'
_diffrn_radiation_type MoK\a
_diffrn_radiation_wavelength 0.71073
_diffrn_reflns_av_R_equivalents 0.039
_diffrn_reflns_av_sigmaI/netI 0.0375
_diffrn_reflns_limit_h_max 9
_diffrn_reflns_limit_h_min -9
_diffrn_reflns_limit_k_max 13
_diffrn_reflns_limit_k_min -13
_diffrn_reflns_limit_l_max 21
_diffrn_reflns_limit_l_min -22
_diffrn_reflns_number 12332
_diffrn_reflns_theta_full 25.06
_diffrn_reflns_theta_max 25.06
_diffrn_reflns_theta_min 2.07
_diffrn_standards_decay_% none
_exptl_absorpt_coefficient_mu 0.088
_exptl_absorpt_correction_T_max 0.983
_exptl_absorpt_correction_T_min 0.966
_exptl_absorpt_correction_type multi-scan
_exptl_absorpt_process_details 'SADABS 2.03 (Sheldrick, 2000)'
_exptl_crystal_colour orange
_exptl_crystal_density_diffrn 1.338
_exptl_crystal_density_method 'not measured'
_exptl_crystal_description block
_exptl_crystal_F_000 736
_exptl_crystal_size_max 0.40
_exptl_crystal_size_mid 0.20
_exptl_crystal_size_min 0.20
_refine_diff_density_max 0.229
_refine_diff_density_min -0.214
_refine_diff_density_rms 0.039
_refine_ls_extinction_method none
_refine_ls_goodness_of_fit_ref 1.027
_refine_ls_hydrogen_treatment 'riding model'
_refine_ls_matrix_type full
_refine_ls_number_parameters 244
_refine_ls_number_reflns 3093
_refine_ls_number_restraints 0
_refine_ls_restrained_S_all 1.027
_refine_ls_R_factor_all 0.0418
_refine_ls_R_factor_gt 0.0367
_refine_ls_shift/su_max 0.001
_refine_ls_shift/su_mean 0.000
_refine_ls_structure_factor_coef Fsqd
_refine_ls_weighting_details 'calc w=1/[\s^2^(Fo^2^)+(0.0534P)^2^+0.4333P] where P=(Fo^2^+2Fc^2^)/3'
_refine_ls_weighting_scheme calc
_refine_ls_wR_factor_gt 0.0968
_refine_ls_wR_factor_ref 0.1028
_reflns_number_gt 2732
_reflns_number_total 3093
_reflns_threshold_expression >2sigma(I)
_cod_data_source_file ol026668v_s1.cif
_cod_data_source_block 01194
_cod_depositor_comments
;
The following automatic conversions were performed:

'_symmetry_cell_setting' value 'Monoclinic' changed to 'monoclinic'
according to /home/saulius/struct/CIF-dictionaries/cif_core.dic
dictionary named 'cif_core.dic' version 2.4.1 from 2010-06-29.

Automatic conversion script
Id: cif_fix_values 1715 2011-07-08 13:25:40Z adriana 

The following automatic conversions were performed:

'_atom_sites_solution_primary' value 'direct methods' was changed to
'direct'.

'_atom_sites_solution_hydrogens' value 'placed geometrically' was
changed to 'geom'.

Automatic conversion script
Id: cif_fix_values 6452 2018-10-05 10:23:21Z andrius 
;
_cod_original_sg_symbol_H-M P2(1)/c
_cod_database_code 1507477

loop_
_symmetry_equiv_pos_as_xyz
'x, y, z'
'-x, y+1/2, -z+1/2'
'-x, -y, -z'
'x, -y-1/2, z-1/2'

loop_
_atom_site_label
_atom_site_type_symbol
_atom_site_fract_x
_atom_site_fract_y
_atom_site_fract_z
_atom_site_U_iso_or_equiv
_atom_site_adp_type
_atom_site_occupancy
_atom_site_symmetry_multiplicity
_atom_site_calc_flag
_atom_site_refinement_flags
O1 O 0.31768(12) 0.12429(8) 0.46413(5) 0.0333(2) Uani 1 1 d .
O2 O 0.31664(12) 0.29692(8) 0.51888(5) 0.0381(3) Uani 1 1 d .
C2 C 0.30583(15) 0.19405(11) 0.52391(7) 0.0299(3) Uani 1 1 d .
O3 O 0.31800(14) -0.06362(9) 0.43791(5) 0.0418(3) Uani 1 1 d .
C3 C 0.27090(15) 0.12118(11) 0.58612(7) 0.0268(3) Uani 1 1 d .
C4 C 0.27831(15) 0.00130(11) 0.56139(6) 0.0264(3) Uani 1 1 d .
C5 C 0.30129(16) 0.00805(11) 0.48287(7) 0.0298(3) Uani 1 1 d .
C6 C 0.22688(15) 0.17727(11) 0.64520(7) 0.0293(3) Uani 1 1 d .
H6A H 0.2459 0.2581 0.6448 0.035 Uiso 1 1 calc R
C7 C 0.29457(15) -0.10148(11) 0.59823(7) 0.0263(3) Uani 1 1 d .
C8 C 0.15528(16) 0.13549(11) 0.70952(7) 0.0296(3) Uani 1 1 d .
C9 C 0.04092(18) 0.04612(12) 0.70665(8) 0.0374(3) Uani 1 1 d .
H9A H 0.0125 0.0072 0.6623 0.045 Uiso 1 1 calc R
C10 C -0.0318(2) 0.01361(13) 0.76822(9) 0.0453(4) Uani 1 1 d .
H10A H -0.1112 -0.0466 0.7657 0.054 Uiso 1 1 calc R
C11 C 0.0106(2) 0.06815(14) 0.83323(8) 0.0449(4) Uani 1 1 d .
H11A H -0.0388 0.0450 0.8753 0.054 Uiso 1 1 calc R
C12 C 0.12509(19) 0.15647(14) 0.83694(8) 0.0426(4) Uani 1 1 d .
H12A H 0.1557 0.1932 0.8818 0.051 Uiso 1 1 calc R
C13 C 0.19492(17) 0.19136(12) 0.77551(7) 0.0354(3) Uani 1 1 d .
H13A H 0.2706 0.2539 0.7781 0.043 Uiso 1 1 calc R
C14 C 0.34263(15) -0.10805(11) 0.67679(7) 0.0268(3) Uani 1 1 d .
C15 C 0.27181(17) -0.19110(12) 0.71889(7) 0.0339(3) Uani 1 1 d .
H15A H 0.1919 -0.2427 0.6969 0.041 Uiso 1 1 calc R
C16 C 0.31670(18) -0.19912(12) 0.79239(7) 0.0384(3) Uani 1 1 d .
H16A H 0.2664 -0.2551 0.8206 0.046 Uiso 1 1 calc R
C17 C 0.43476(18) -0.12545(13) 0.82460(7) 0.0381(3) Uani 1 1 d .
H17A H 0.4652 -0.1303 0.8750 0.046 Uiso 1 1 calc R
C18 C 0.50878(17) -0.04432(12) 0.78309(7) 0.0355(3) Uani 1 1 d .
H18A H 0.5912 0.0054 0.8052 0.043 Uiso 1 1 calc R
C19 C 0.46349(16) -0.03521(11) 0.70969(7) 0.0296(3) Uani 1 1 d .
H19A H 0.5147 0.0207 0.6817 0.036 Uiso 1 1 calc R
C20 C 0.26704(15) -0.21334(10) 0.56067(6) 0.0263(3) Uani 1 1 d .
C21 C 0.37468(16) -0.30541(11) 0.57615(7) 0.0297(3) Uani 1 1 d .
H21A H 0.4671 -0.2959 0.6105 0.036 Uiso 1 1 calc R
C22 C 0.34786(17) -0.41043(11) 0.54182(7) 0.0334(3) Uani 1 1 d .
H22A H 0.4229 -0.4722 0.5522 0.040 Uiso 1 1 calc R
C23 C 0.21209(18) -0.42608(12) 0.49235(7) 0.0352(3) Uani 1 1 d .
H23A H 0.1942 -0.4982 0.4687 0.042 Uiso 1 1 calc R
C24 C 0.10272(17) -0.33611(12) 0.47761(7) 0.0356(3) Uani 1 1 d .
H24A H 0.0086 -0.3469 0.4443 0.043 Uiso 1 1 calc R
C25 C 0.12989(16) -0.23050(11) 0.51119(7) 0.0305(3) Uani 1 1 d .
H25A H 0.0545 -0.1690 0.5005 0.037 Uiso 1 1 calc R

loop_
_atom_site_aniso_label
_atom_site_aniso_U_11
_atom_site_aniso_U_22
_atom_site_aniso_U_33
_atom_site_aniso_U_23
_atom_site_aniso_U_13
_atom_site_aniso_U_12
O1 0.0400(5) 0.0330(5) 0.0270(5) 0.0037(4) 0.0049(4) -0.0004(4)
O2 0.0453(6) 0.0290(5) 0.0406(6) 0.0069(4) 0.0067(4) 0.0002(4)
C2 0.0275(6) 0.0318(7) 0.0305(7) 0.0021(5) 0.0022(5) 0.0017(5)
O3 0.0575(7) 0.0400(6) 0.0293(5) -0.0044(4) 0.0113(4) -0.0053(5)
C3 0.0252(6) 0.0279(6) 0.0269(6) 0.0020(5) -0.0001(5) -0.0007(5)
C4 0.0248(6) 0.0294(7) 0.0248(6) -0.0006(5) 0.0015(5) -0.0014(5)
C5 0.0301(7) 0.0321(7) 0.0272(7) 0.0006(5) 0.0021(5) -0.0020(5)
C6 0.0298(7) 0.0263(6) 0.0314(7) -0.0005(5) -0.0003(5) 0.0014(5)
C7 0.0224(6) 0.0284(6) 0.0281(7) -0.0007(5) 0.0031(5) -0.0006(5)
C8 0.0301(7) 0.0294(7) 0.0293(7) 0.0003(5) 0.0029(5) 0.0066(5)
C9 0.0392(8) 0.0370(8) 0.0373(7) -0.0059(6) 0.0097(6) -0.0008(6)
C10 0.0456(9) 0.0384(8) 0.0548(10) 0.0017(7) 0.0209(7) 0.0002(7)
C11 0.0511(9) 0.0499(9) 0.0360(8) 0.0095(7) 0.0168(7) 0.0188(7)
C12 0.0476(9) 0.0523(9) 0.0277(7) -0.0034(6) 0.0018(6) 0.0158(7)
C13 0.0373(7) 0.0363(7) 0.0322(7) -0.0047(6) 0.0006(6) 0.0056(6)
C14 0.0279(6) 0.0264(6) 0.0260(6) -0.0013(5) 0.0021(5) 0.0040(5)
C15 0.0367(7) 0.0326(7) 0.0323(7) 0.0002(5) 0.0028(6) -0.0020(6)
C16 0.0476(8) 0.0389(8) 0.0294(7) 0.0060(6) 0.0077(6) 0.0012(6)
C17 0.0458(8) 0.0432(8) 0.0246(7) -0.0012(6) -0.0011(6) 0.0108(6)
C18 0.0350(7) 0.0375(8) 0.0327(7) -0.0061(6) -0.0043(6) 0.0044(6)
C19 0.0298(7) 0.0283(7) 0.0303(7) -0.0013(5) 0.0006(5) 0.0024(5)
C20 0.0283(6) 0.0276(6) 0.0236(6) 0.0000(5) 0.0049(5) -0.0017(5)
C21 0.0305(7) 0.0327(7) 0.0261(6) 0.0015(5) 0.0026(5) 0.0019(5)
C22 0.0411(8) 0.0291(7) 0.0311(7) 0.0016(5) 0.0091(6) 0.0062(6)
C23 0.0483(8) 0.0290(7) 0.0291(7) -0.0052(5) 0.0082(6) -0.0035(6)
C24 0.0375(8) 0.0358(7) 0.0327(7) -0.0049(6) -0.0012(6) -0.0052(6)
C25 0.0301(7) 0.0293(7) 0.0318(7) -0.0001(5) 0.0012(5) 0.0000(5)

loop_
_atom_type_symbol
_atom_type_description
_atom_type_scat_dispersion_real
_atom_type_scat_dispersion_imag
_atom_type_scat_source
C C 0.0033 0.0016 'International Tables Vol C Tables 4.2.6.8 and 6.1.1.4'
H H 0.0000 0.0000 'International Tables Vol C Tables 4.2.6.8 and 6.1.1.4'
O O 0.0106 0.0060 'International Tables Vol C Tables 4.2.6.8 and 6.1.1.4'

loop_
_geom_angle_atom_site_label_1
_geom_angle_atom_site_label_2
_geom_angle_atom_site_label_3
_geom_angle
C2 O1 C5 110.33(10)
O2 C2 O1 120.47(12)
O2 C2 C3 130.45(12)
O1 C2 C3 108.99(11)
C6 C3 C4 137.02(12)
C6 C3 C2 116.31(12)
C4 C3 C2 106.27(11)
C7 C4 C3 132.07(11)
C7 C4 C5 121.23(11)
C3 C4 C5 105.63(10)
O3 C5 O1 118.41(11)
O3 C5 C4 132.90(12)
O1 C5 C4 108.48(10)
C3 C6 C8 131.31(12)
C4 C7 C14 122.78(11)
C4 C7 C20 121.37(11)
C14 C7 C20 115.85(10)
C9 C8 C13 118.69(12)
C9 C8 C6 122.06(12)
C13 C8 C6 119.13(12)
C10 C9 C8 120.28(14)
C11 C10 C9 120.41(15)
C10 C11 C12 119.88(14)
C13 C12 C11 120.07(14)
C12 C13 C8 120.63(14)
C19 C14 C15 118.78(12)
C19 C14 C7 121.04(11)
C15 C14 C7 120.13(11)
C16 C15 C14 120.83(13)
C17 C16 C15 119.89(13)
C16 C17 C18 119.84(13)
C19 C18 C17 120.55(13)
C18 C19 C14 120.07(12)
C21 C20 C25 118.55(11)
C21 C20 C7 120.45(11)
C25 C20 C7 120.95(11)
C22 C21 C20 120.52(12)
C21 C22 C23 120.37(12)
C24 C23 C22 119.64(12)
C23 C24 C25 120.24(12)
C24 C25 C20 120.66(12)

loop_
_geom_bond_atom_site_label_1
_geom_bond_atom_site_label_2
_geom_bond_distance
O1 C2 1.3849(16)
O1 C5 1.4016(16)
O2 C2 1.2004(16)
C2 C3 1.4801(18)
O3 C5 1.1950(16)
C3 C6 1.3519(18)
C3 C4 1.4671(17)
C4 C7 1.3751(18)
C4 C5 1.4902(18)
C6 C8 1.4586(18)
C7 C14 1.4803(17)
C7 C20 1.4808(17)
C8 C9 1.391(2)
C8 C13 1.3997(19)
C9 C10 1.386(2)
C10 C11 1.381(2)
C11 C12 1.383(2)
C12 C13 1.381(2)
C14 C19 1.3964(18)
C14 C15 1.3973(19)
C15 C16 1.386(2)
C16 C17 1.382(2)
C17 C18 1.388(2)
C18 C19 1.3859(18)
C20 C21 1.3952(17)
C20 C25 1.3971(18)
C21 C22 1.3833(19)
C22 C23 1.386(2)
C23 C24 1.383(2)
C24 C25 1.3835(19)

loop_
_geom_torsion_atom_site_label_1
_geom_torsion_atom_site_label_2
_geom_torsion_atom_site_label_3
_geom_torsion_atom_site_label_4
_geom_torsion
C5 O1 C2 O2 -179.93(12)
C5 O1 C2 C3 -3.00(14)
O2 C2 C3 C6 7.8(2)
O1 C2 C3 C6 -168.68(10)
O2 C2 C3 C4 -178.16(14)
O1 C2 C3 C4 5.32(13)
C6 C3 C4 C7 -25.4(2)
C2 C3 C4 C7 162.49(13)
C6 C3 C4 C5 166.70(14)
C2 C3 C4 C5 -5.41(13)
C2 O1 C5 O3 -175.86(12)
C2 O1 C5 C4 -0.52(14)
C7 C4 C5 O3 8.7(2)
C3 C4 C5 O3 178.21(14)
C7 C4 C5 O1 -165.71(11)
C3 C4 C5 O1 3.80(13)
C4 C3 C6 C8 -4.6(2)
C2 C3 C6 C8 166.94(12)
C3 C4 C7 C14 -12.8(2)
C5 C4 C7 C14 153.52(12)
C3 C4 C7 C20 168.14(12)
C5 C4 C7 C20 -25.51(18)
C3 C6 C8 C9 -36.0(2)
C3 C6 C8 C13 147.98(14)
C13 C8 C9 C10 0.0(2)
C6 C8 C9 C10 -176.06(13)
C8 C9 C10 C11 -1.1(2)
C9 C10 C11 C12 0.6(2)
C10 C11 C12 C13 1.1(2)
C11 C12 C13 C8 -2.2(2)
C9 C8 C13 C12 1.7(2)
C6 C8 C13 C12 177.84(12)
C4 C7 C14 C19 -39.95(18)
C20 C7 C14 C19 139.13(12)
C4 C7 C14 C15 142.67(13)
C20 C7 C14 C15 -38.25(16)
C19 C14 C15 C16 1.91(19)
C7 C14 C15 C16 179.35(12)
C14 C15 C16 C17 -1.0(2)
C15 C16 C17 C18 -0.5(2)
C16 C17 C18 C19 1.0(2)
C17 C18 C19 C14 -0.1(2)
C15 C14 C19 C18 -1.37(19)
C7 C14 C19 C18 -178.78(12)
C4 C7 C20 C21 136.43(13)
C14 C7 C20 C21 -42.67(16)
C4 C7 C20 C25 -46.04(17)
C14 C7 C20 C25 134.86(12)
C25 C20 C21 C22 1.53(18)
C7 C20 C21 C22 179.12(11)
C20 C21 C22 C23 -1.0(2)
C21 C22 C23 C24 -0.3(2)
C22 C23 C24 C25 1.0(2)
C23 C24 C25 C20 -0.4(2)
C21 C20 C25 C24 -0.83(19)
C7 C20 C25 C24 -178.41(12)

loop_
_cod_related_entry_id
_cod_related_entry_database
_cod_related_entry_code
1 ChemSpider 10294368
